data_4511714
loop_
_publ_author_name
'Chen, Shui-Sheng'
'Liu, Qing'
'Zhao, Yue'
'Qiao, Rui'
'Sheng, Liang-Quan'
'Liu, Zhao-Di'
'Yang, Song'
'Song, Cong-Fu'

_publ_section_title
;
 New Metal--Organic Frameworks Constructed from the
 4-Imidazole-Carboxylate Ligand: Structural Diversities, Luminescence, and
 Gas Adsorption Properties
;
_journal_issue 8
_journal_name_full 'Crystal Growth &amp; Design'
_journal_page_first 3727
_journal_paper_doi 10.1021/cg401811c
_journal_volume 14
_journal_year 2014
_chemical_formula_moiety 'C20 H14 Co N4 O4'
_chemical_formula_sum 'C20 H14 Co N4 O4'
_chemical_formula_weight 433.28
_chemical_name_systematic
; 
 ? 
;
_space_group_IT_number 52
_symmetry_cell_setting orthorhombic
_symmetry_space_group_name_Hall '-P 2a 2bc'
_symmetry_space_group_name_H-M 'P n n a'
_atom_sites_solution_hydrogens geom
_atom_sites_solution_primary direct
_atom_sites_solution_secondary difmap
_audit_creation_method SHELXL-97
_cell_angle_alpha 90.00
_cell_angle_beta 90.00
_cell_angle_gamma 90.00
_cell_formula_units_Z 4
_cell_length_a 15.9834(15)
_cell_length_b 15.2006(14)
_cell_length_c 11.3984(11)
_cell_measurement_reflns_used 204
_cell_measurement_temperature 296(2)
_cell_measurement_theta_max 23.71
_cell_measurement_theta_min 4.10
_cell_volume 2769.3(5)
_computing_cell_refinement SMART
_computing_data_collection 'SMART (Bruker, 2000)'
_computing_data_reduction 'SAINT (Bruker, 2000)'
_computing_molecular_graphics SHELXTL
_computing_publication_material SHELXTL
_computing_structure_refinement SHELXTL
_computing_structure_solution 'SHELXTL (Bruker, 2000)'
_diffrn_ambient_temperature 296(2)
_diffrn_measured_fraction_theta_full 0.996
_diffrn_measured_fraction_theta_max 0.996
_diffrn_measurement_device_type 'Bruker Smart Apex CCD '
_diffrn_measurement_method 'phi and omega scans'
_diffrn_radiation_monochromator graphite
_diffrn_radiation_source 'fine-focus sealed tube'
_diffrn_radiation_type MoK\a
_diffrn_radiation_wavelength 0.71073
_diffrn_reflns_av_R_equivalents 0.0300
_diffrn_reflns_av_sigmaI/netI 0.0366
_diffrn_reflns_limit_h_max 12
_diffrn_reflns_limit_h_min -20
_diffrn_reflns_limit_k_max 19
_diffrn_reflns_limit_k_min -9
_diffrn_reflns_limit_l_max 10
_diffrn_reflns_limit_l_min -14
_diffrn_reflns_number 9559
_diffrn_reflns_theta_full 27.48
_diffrn_reflns_theta_max 27.48
_diffrn_reflns_theta_min 2.19
_exptl_absorpt_coefficient_mu 0.644
_exptl_absorpt_correction_T_max 0.8767
_exptl_absorpt_correction_T_min 0.8403
_exptl_absorpt_correction_type multi-scan
_exptl_absorpt_process_details 'SADABS; Bruker, 2000'
_exptl_crystal_colour colorless
_exptl_crystal_density_diffrn 1.039
_exptl_crystal_density_method 'not measured'
_exptl_crystal_description block
_exptl_crystal_F_000 884
_exptl_crystal_size_max 0.28
_exptl_crystal_size_mid 0.25
_exptl_crystal_size_min 0.21
_platon_squeeze_details
;
According to calculation, two DMF molecular are squeezed.
;
_refine_diff_density_max 0.318
_refine_diff_density_min -0.277
_refine_diff_density_rms 0.080
_refine_ls_extinction_method none
_refine_ls_goodness_of_fit_ref 1.045
_refine_ls_hydrogen_treatment constr
_refine_ls_matrix_type full
_refine_ls_number_parameters 132
_refine_ls_number_reflns 3170
_refine_ls_number_restraints 0
_refine_ls_restrained_S_all 1.045
_refine_ls_R_factor_all 0.0583
_refine_ls_R_factor_gt 0.0414
_refine_ls_shift/su_max 0.000
_refine_ls_shift/su_mean 0.000
_refine_ls_structure_factor_coef Fsqd
_refine_ls_weighting_details 'calc w=1/[\s^2^(Fo^2^)+(0.0910P)^2^+0.0000P] where P=(Fo^2^+2Fc^2^)/3'
_refine_ls_weighting_scheme calc
_refine_ls_wR_factor_gt 0.1355
_refine_ls_wR_factor_ref 0.1435
_reflns_number_gt 2276
_reflns_number_total 3170
_reflns_threshold_expression >2sigma(I)
_cod_data_source_file cg401811c_si_002.cif
_cod_data_source_block 1014012
_cod_depositor_comments
;
The following automatic conversions were performed:

'_symmetry_cell_setting' value 'Orthorhombic' changed to
'orthorhombic' according to
/usr/data/users/saulius/crontab/automatic-downloads/rss-feeds/ACS/lib/dictionaries/cif_core.dic
dictionary named 'cif_core.dic' version 2.4.2 from 2011-04-26.

Automatic conversion script
Id: cif_fix_values 2281 2013-09-26 08:29:07Z andrius 

 Adding full bibliography for 4511704--4511714.cif.
;
_cod_original_sg_symbol_H-M 'Pnna '
_cod_database_code 4511714

loop_
_symmetry_equiv_pos_as_xyz
'x, y, z'
'-x+1/2, -y, z'
'-x+1/2, y+1/2, -z+1/2'
'x, -y+1/2, -z+1/2'
'-x, -y, -z'
'x-1/2, y, -z'
'x-1/2, -y-1/2, z-1/2'
'-x, y-1/2, z-1/2'

loop_
_atom_site_label
_atom_site_type_symbol
_atom_site_fract_x
_atom_site_fract_y
_atom_site_fract_z
_atom_site_U_iso_or_equiv
_atom_site_adp_type
_atom_site_occupancy
_atom_site_symmetry_multiplicity
_atom_site_calc_flag
_atom_site_refinement_flags
C1 C 0.44756(14) 0.24425(14) 0.5847(2) 0.0366(5) Uani 1 1 d .
C2 C 0.52964(16) 0.21691(16) 0.6046(2) 0.0488(6) Uani 1 1 d .
H2 H 0.5394 0.1647 0.6450 0.059 Uiso 1 1 calc R
C3 C 0.59557(15) 0.26519(17) 0.5660(2) 0.0497(6) Uani 1 1 d .
H3 H 0.6496 0.2452 0.5806 0.060 Uiso 1 1 calc R
C4 C 0.58470(14) 0.34342(14) 0.5055(2) 0.0376(5) Uani 1 1 d .
C5 C 0.50282(14) 0.37207(15) 0.4877(2) 0.0460(6) Uani 1 1 d .
H5 H 0.4935 0.4248 0.4484 0.055 Uiso 1 1 calc R
C6 C 0.43615(15) 0.32452(15) 0.5267(2) 0.0458(6) Uani 1 1 d .
H6 H 0.3823 0.3457 0.5146 0.055 Uiso 1 1 calc R
C7 C 0.37645(14) 0.19226(14) 0.6276(2) 0.0349(5) Uani 1 1 d .
C8 C 0.24681(14) 0.15634(19) 0.6651(2) 0.0419(6) Uani 1 1 d .
H8 H 0.1887 0.1582 0.6662 0.050 Uiso 1 1 calc R
C9 C 0.37312(14) 0.11710(14) 0.6942(2) 0.0384(5) Uani 1 1 d .
H9 H 0.4193 0.0852 0.7196 0.046 Uiso 1 1 calc R
C10 C 0.65695(14) 0.39430(14) 0.4593(2) 0.0412(5) Uani 1 1 d .
Co1 Co 0.2500 0.0000 0.82802(4) 0.03035(16) Uani 1 2 d S
N1 N 0.29139(12) 0.09623(11) 0.71759(17) 0.0356(4) Uani 1 1 d .
N2 N 0.29489(12) 0.21502(12) 0.60936(18) 0.0401(5) Uani 1 1 d .
H2A H 0.2775 0.2593 0.5692 0.048 Uiso 1 1 calc R
O1 O 0.64228(11) 0.46140(12) 0.39679(17) 0.0511(5) Uani 1 1 d .
O2 O 0.73046(10) 0.37006(11) 0.48056(19) 0.0494(5) Uani 1 1 d .

loop_
_atom_site_aniso_label
_atom_site_aniso_U_11
_atom_site_aniso_U_22
_atom_site_aniso_U_33
_atom_site_aniso_U_23
_atom_site_aniso_U_13
_atom_site_aniso_U_12
C1 0.0304(12) 0.0337(10) 0.0458(12) 0.0021(9) 0.0073(10) -0.0005(9)
C2 0.0334(13) 0.0439(13) 0.0692(17) 0.0166(12) 0.0022(12) 0.0056(10)
C3 0.0296(13) 0.0509(14) 0.0684(17) 0.0122(13) 0.0050(12) 0.0055(11)
C4 0.0284(11) 0.0331(10) 0.0513(13) 0.0001(10) 0.0080(10) -0.0013(9)
C5 0.0312(12) 0.0344(11) 0.0722(18) 0.0123(11) 0.0104(12) 0.0042(9)
C6 0.0253(12) 0.0388(11) 0.0732(17) 0.0112(12) 0.0075(12) 0.0028(9)
C7 0.0264(11) 0.0327(10) 0.0457(12) 0.0004(9) 0.0032(10) -0.0011(9)
C8 0.0297(13) 0.0382(12) 0.0580(16) 0.0058(10) 0.0025(11) -0.0050(9)
C9 0.0282(11) 0.0337(11) 0.0532(14) 0.0013(10) 0.0039(10) -0.0013(9)
C10 0.0324(12) 0.0343(11) 0.0571(15) -0.0103(11) 0.0112(11) -0.0022(9)
Co1 0.0209(2) 0.0248(2) 0.0453(3) 0.000 0.000 -0.00143(15)
N1 0.0303(10) 0.0292(9) 0.0474(10) 0.0001(8) 0.0019(9) -0.0044(7)
N2 0.0304(11) 0.0340(9) 0.0560(12) 0.0108(9) 0.0022(9) 0.0001(8)
O1 0.0348(10) 0.0388(9) 0.0797(13) 0.0085(9) 0.0133(9) -0.0033(7)
O2 0.0266(8) 0.0480(10) 0.0735(12) -0.0083(9) 0.0098(8) -0.0026(7)

loop_
_atom_type_symbol
_atom_type_description
_atom_type_scat_dispersion_real
_atom_type_scat_dispersion_imag
_atom_type_scat_source
C C 0.0033 0.0016 'International Tables Vol C Tables 4.2.6.8 and 6.1.1.4'
H H 0.0000 0.0000 'International Tables Vol C Tables 4.2.6.8 and 6.1.1.4'
N N 0.0061 0.0033 'International Tables Vol C Tables 4.2.6.8 and 6.1.1.4'
O O 0.0106 0.0060 'International Tables Vol C Tables 4.2.6.8 and 6.1.1.4'
Co Co 0.3494 0.9721 'International Tables Vol C Tables 4.2.6.8 and 6.1.1.4'

loop_
_geom_angle_atom_site_label_1
_geom_angle_atom_site_label_2
_geom_angle_atom_site_label_3
_geom_angle
_geom_angle_site_symmetry_1
_geom_angle_site_symmetry_3
C2 C1 C6 117.3(2) . .
C2 C1 C7 120.9(2) . .
C6 C1 C7 121.7(2) . .
C3 C2 C1 121.1(2) . .
C3 C2 H2 119.5 . .
C1 C2 H2 119.5 . .
C2 C3 C4 121.9(2) . .
C2 C3 H3 119.1 . .
C4 C3 H3 119.1 . .
C3 C4 C5 117.3(2) . .
C3 C4 C10 121.7(2) . .
C5 C4 C10 121.0(2) . .
C6 C5 C4 121.4(2) . .
C6 C5 H5 119.3 . .
C4 C5 H5 119.3 . .
C5 C6 C1 121.0(2) . .
C5 C6 H6 119.5 . .
C1 C6 H6 119.5 . .
N2 C7 C9 104.96(19) . .
N2 C7 C1 123.54(19) . .
C9 C7 C1 131.5(2) . .
N1 C8 N2 111.8(2) . .
N1 C8 H8 124.1 . .
N2 C8 H8 124.1 . .
N1 C9 C7 109.7(2) . .
N1 C9 H9 125.1 . .
C7 C9 H9 125.1 . .
O2 C10 O1 121.2(2) . .
O2 C10 C4 120.4(2) . .
O1 C10 C4 118.3(2) . .
O1 Co1 O1 133.38(12) 8_656 7_566
O1 Co1 N1 108.28(7) 8_656 2
O1 Co1 N1 100.06(8) 7_566 2
O1 Co1 N1 100.06(8) 8_656 .
O1 Co1 N1 108.28(7) 7_566 .
N1 Co1 N1 103.80(11) 2 .
C8 N1 C9 105.62(19) . .
C8 N1 Co1 127.48(16) . .
C9 N1 Co1 126.52(16) . .
C8 N2 C7 107.9(2) . .
C8 N2 H2A 126.0 . .
C7 N2 H2A 126.0 . .
C10 O1 Co1 107.49(14) . 7_665

loop_
_geom_bond_atom_site_label_1
_geom_bond_atom_site_label_2
_geom_bond_distance
_geom_bond_site_symmetry_2
C1 C2 1.395(3) .
C1 C6 1.400(3) .
C1 C7 1.468(3) .
C2 C3 1.357(3) .
C2 H2 0.9300 .
C3 C4 1.385(3) .
C3 H3 0.9300 .
C4 C5 1.394(3) .
C4 C10 1.486(3) .
C5 C6 1.362(3) .
C5 H5 0.9300 .
C6 H6 0.9300 .
C7 N2 1.364(3) .
C7 C9 1.373(3) .
C8 N1 1.304(3) .
C8 N2 1.338(3) .
C8 H8 0.9300 .
C9 N1 1.371(3) .
C9 H9 0.9300 .
C10 O2 1.255(3) .
C10 O1 1.266(3) .
Co1 O1 1.9806(16) 8_656
Co1 O1 1.9806(16) 7_566
Co1 N1 2.0400(18) 2
Co1 N1 2.0401(18) .
N2 H2A 0.8600 .
O1 Co1 1.9807(16) 7_665

loop_
_geom_torsion_atom_site_label_1
_geom_torsion_atom_site_label_2
_geom_torsion_atom_site_label_3
_geom_torsion_atom_site_label_4
_geom_torsion
_geom_torsion_site_symmetry_1
_geom_torsion_site_symmetry_4
C6 C1 C2 C3 -1.9(4) . .
C7 C1 C2 C3 -179.4(2) . .
C1 C2 C3 C4 0.0(4) . .
C2 C3 C4 C5 1.4(4) . .
C2 C3 C4 C10 -177.6(2) . .
C3 C4 C5 C6 -0.9(4) . .
C10 C4 C5 C6 178.0(2) . .
C4 C5 C6 C1 -0.9(4) . .
C2 C1 C6 C5 2.3(4) . .
C7 C1 C6 C5 179.8(2) . .
C2 C1 C7 N2 -179.0(2) . .
C6 C1 C7 N2 3.5(4) . .
C2 C1 C7 C9 3.7(4) . .
C6 C1 C7 C9 -173.7(3) . .
N2 C7 C9 N1 -1.3(3) . .
C1 C7 C9 N1 176.3(2) . .
C3 C4 C10 O2 -4.4(4) . .
C5 C4 C10 O2 176.7(2) . .
C3 C4 C10 O1 174.4(2) . .
C5 C4 C10 O1 -4.5(4) . .
N2 C8 N1 C9 -0.2(3) . .
N2 C8 N1 Co1 173.02(16) . .
C7 C9 N1 C8 0.9(3) . .
C7 C9 N1 Co1 -172.37(15) . .
O1 Co1 N1 C8 -165.9(2) 8_656 .
O1 Co1 N1 C8 -23.4(2) 7_566 .
N1 Co1 N1 C8 82.3(2) 2 .
O1 Co1 N1 C9 6.0(2) 8_656 .
O1 Co1 N1 C9 148.47(18) 7_566 .
N1 Co1 N1 C9 -105.83(19) 2 .
N1 C8 N2 C7 -0.6(3) . .
C9 C7 N2 C8 1.1(3) . .
C1 C7 N2 C8 -176.7(2) . .
O2 C10 O1 Co1 8.6(3) . 7_665
C4 C10 O1 Co1 -170.16(17) . 7_665

loop_
_platon_squeeze_void_nr
_platon_squeeze_void_average_x
_platon_squeeze_void_average_y
_platon_squeeze_void_average_z
_platon_squeeze_void_volume
_platon_squeeze_void_count_electrons
_platon_squeeze_void_content
1 0.091 0.422 0.002 1225 318 ' '
